data_7026578
loop_
_publ_author_name
'Derendorf, Janis'
'Kessler, Mathias'
'Knapp, Carsten'
'R\"uhle, Monika'
'Schulz, Christoph'

_publ_section_title
;
 Alkali metal-sulfur dioxide complexes stabilized by halogenated
 closo-dodecaborate anions.
;
_journal_issue 37
_journal_name_full 'Dalton transactions (Cambridge, England : 2003)'
_journal_page_first 8671
_journal_page_last 8678
_journal_paper_doi 10.1039/c0dt00521e
_journal_volume 39
_journal_year 2010
_chemical_formula_moiety 'B12 I12, 8(O2 S), 2(Na)'
_chemical_formula_sum 'B12 I12 Na2 O16 S8'
_chemical_formula_weight 2210.98
_chemical_name_systematic
;
?
;
_space_group_IT_number 62
_symmetry_cell_setting orthorhombic
_symmetry_space_group_name_Hall '-P 2ac 2n'
_symmetry_space_group_name_H-M 'P n m a'
_atom_sites_solution_primary direct
_atom_sites_solution_secondary difmap
_audit_creation_method SHELXL-97
_cell_angle_alpha 90.00
_cell_angle_beta 90.00
_cell_angle_gamma 90.00
_cell_formula_units_Z 4
_cell_length_a 19.834(4)
_cell_length_b 20.079(4)
_cell_length_c 11.421(2)
_cell_measurement_reflns_used 1000
_cell_measurement_temperature 160(2)
_cell_measurement_theta_max 35.0
_cell_measurement_theta_min 3.0
_cell_volume 4548.4(15)
_computing_cell_refinement 'CrystalClear (Rigaku Inc., 2007)'
_computing_data_collection 'CrystalClear (Rigaku Inc., 2007)'
_computing_data_reduction 'CrystalClear (Rigaku Inc., 2007)'
_computing_molecular_graphics Diamond
_computing_publication_material 'SHELXL-97 (Sheldrick, 1997)'
_computing_structure_refinement 'SHELXL-97 (Sheldrick, 1997)'
_computing_structure_solution 'SHELXS-97 (Sheldrick, 1997)'
_diffrn_ambient_temperature 160(2)
_diffrn_detector_area_resol_mean 10.0000
_diffrn_measured_fraction_theta_full 0.998
_diffrn_measured_fraction_theta_max 0.998
_diffrn_measurement_device_type 'Rigaku R-AXIS Spider'
_diffrn_measurement_method dtprofit.ref
_diffrn_radiation_detector RX
_diffrn_radiation_monochromator graphite
_diffrn_radiation_source 'sealed tube'
_diffrn_radiation_type MoK\a
_diffrn_radiation_wavelength 0.71073
_diffrn_reflns_av_R_equivalents 0.0444
_diffrn_reflns_av_sigmaI/netI 0.0127
_diffrn_reflns_limit_h_max 25
_diffrn_reflns_limit_h_min -25
_diffrn_reflns_limit_k_max 26
_diffrn_reflns_limit_k_min -26
_diffrn_reflns_limit_l_max 14
_diffrn_reflns_limit_l_min -14
_diffrn_reflns_number 195674
_diffrn_reflns_theta_full 27.49
_diffrn_reflns_theta_max 27.49
_diffrn_reflns_theta_min 3.39
_exptl_absorpt_coefficient_mu 8.605
_exptl_absorpt_correction_T_max 1.000
_exptl_absorpt_correction_T_min 0.197
_exptl_absorpt_correction_type multi-scan
_exptl_absorpt_process_details
;
March 2001 T Higashi
;
_exptl_crystal_colour Yellow
_exptl_crystal_density_diffrn 3.229
_exptl_crystal_density_method 'not measured'
_exptl_crystal_description Block
_exptl_crystal_F_000 3896
_exptl_crystal_size_max 0.54
_exptl_crystal_size_mid 0.22
_exptl_crystal_size_min 0.18
_refine_diff_density_max 1.022
_refine_diff_density_min -0.747
_refine_diff_density_rms 0.106
_refine_ls_extinction_method none
_refine_ls_goodness_of_fit_ref 1.282
_refine_ls_matrix_type full
_refine_ls_number_parameters 241
_refine_ls_number_reflns 5363
_refine_ls_number_restraints 0
_refine_ls_restrained_S_all 1.282
_refine_ls_R_factor_all 0.0206
_refine_ls_R_factor_gt 0.0192
_refine_ls_shift/su_max 0.002
_refine_ls_shift/su_mean 0.000
_refine_ls_structure_factor_coef Fsqd
_refine_ls_weighting_details 'calc w=1/[\s^2^(Fo^2^)+(0.0000P)^2^+15.7724P] where P=(Fo^2^+2Fc^2^)/3'
_refine_ls_weighting_scheme calc
_refine_ls_wR_factor_gt 0.0400
_refine_ls_wR_factor_ref 0.0403
_reflns_number_gt 5190
_reflns_number_total 5363
_reflns_threshold_expression >2sigma(I)
_cod_data_source_file c0dt00521e.txt
_cod_data_source_block ck-mr-04
_cod_original_cell_volume 4548.3(16)
_cod_original_sg_symbol_Hall '-P 2ac 2n '
_cod_original_sg_symbol_H-M Pnma
_cod_database_code 7026578

loop_
_symmetry_equiv_pos_as_xyz
'x, y, z'
'-x+1/2, -y, z+1/2'
'-x, y+1/2, -z'
'x+1/2, -y+1/2, -z+1/2'
'-x, -y, -z'
'x-1/2, y, -z-1/2'
'x, -y-1/2, z'
'-x-1/2, y-1/2, z-1/2'

loop_
_atom_site_label
_atom_site_type_symbol
_atom_site_fract_x
_atom_site_fract_y
_atom_site_fract_z
_atom_site_U_iso_or_equiv
_atom_site_adp_type
_atom_site_occupancy
_atom_site_symmetry_multiplicity
_atom_site_calc_flag
_atom_site_refinement_flags
B1 B 0.21288(17) 0.17740(18) 0.3951(3) 0.0148(7) Uani 1 1 d .
I1 I 0.187671(12) 0.085133(11) 0.48263(2) 0.02493(6) Uani 1 1 d .
B2 B 0.1606(2) 0.2500 0.4058(4) 0.0146(9) Uani 1 2 d S
I2 I 0.069609(15) 0.2500 0.51086(3) 0.02015(7) Uani 1 2 d S
B3 B 0.16616(17) 0.20561(17) 0.2697(3) 0.0138(6) Uani 1 1 d .
I3 I 0.082804(10) 0.148976(11) 0.198300(19) 0.02090(5) Uani 1 1 d .
B4 B 0.25128(17) 0.17812(18) 0.2539(3) 0.0138(6) Uani 1 1 d .
I4 I 0.276290(11) 0.086666(11) 0.16168(2) 0.02166(5) Uani 1 1 d .
B5 B 0.29810(17) 0.20566(18) 0.3794(3) 0.0145(7) Uani 1 1 d .
I5 I 0.382243(11) 0.149039(11) 0.44710(2) 0.02241(5) Uani 1 1 d .
B6 B 0.2413(2) 0.2500 0.4731(4) 0.0158(10) Uani 1 2 d S
I6 I 0.251376(17) 0.2500 0.66085(3) 0.02628(8) Uani 1 2 d S
B7 B 0.2228(2) 0.2500 0.1766(4) 0.0137(9) Uani 1 2 d S
I7 I 0.210761(15) 0.2500 -0.01228(3) 0.02124(7) Uani 1 2 d S
B8 B 0.3040(2) 0.2500 0.2433(4) 0.0116(9) Uani 1 2 d S
I8 I 0.398022(14) 0.2500 0.14828(3) 0.01658(6) Uani 1 2 d S
O1 O 0.6118(3) 0.0303(2) 0.5420(4) 0.0862(16) Uani 1 1 d .
S1 S 0.65851(8) 0.06026(7) 0.61678(12) 0.0553(3) Uani 1 1 d .
O2 O 0.63230(18) 0.09317(18) 0.7165(3) 0.0492(8) Uani 1 1 d .
O3 O 0.8159(2) 0.0771(2) 0.7054(4) 0.0712(12) Uani 1 1 d .
S2 S 0.85701(7) 0.04737(6) 0.78872(12) 0.0495(3) Uani 1 1 d .
O4 O 0.92823(18) 0.05315(16) 0.7783(3) 0.0495(8) Uani 1 1 d .
O5 O 0.47349(17) 0.08565(17) 0.0046(3) 0.0453(8) Uani 1 1 d .
S3 S 0.45589(5) 0.07534(4) 0.12309(9) 0.02724(19) Uani 1 1 d .
O6 O 0.45241(17) 0.00842(15) 0.1629(3) 0.0465(8) Uani 1 1 d .
O7 O 0.53093(17) 0.18967(17) 0.6426(3) 0.0471(8) Uani 1 1 d .
S4 S 0.53018(7) 0.2500 0.57824(12) 0.0296(3) Uani 1 2 d S
O8 O 0.92652(16) 0.18998(15) 0.6676(3) 0.0400(7) Uani 1 1 d .
S5 S 0.88963(6) 0.2500 0.65164(11) 0.0236(2) Uani 1 2 d S
Na1 Na 0.52200(9) 0.10933(8) 0.81069(15) 0.0363(4) Uani 1 1 d .

loop_
_atom_site_aniso_label
_atom_site_aniso_U_11
_atom_site_aniso_U_22
_atom_site_aniso_U_33
_atom_site_aniso_U_23
_atom_site_aniso_U_13
_atom_site_aniso_U_12
B1 0.0142(16) 0.0152(16) 0.0149(16) 0.0014(13) -0.0003(13) 0.0003(13)
I1 0.02729(12) 0.02096(11) 0.02655(12) 0.01017(9) 0.00300(9) -0.00306(9)
B2 0.012(2) 0.018(2) 0.014(2) 0.000 0.0005(18) 0.000
I2 0.01452(13) 0.02919(16) 0.01676(14) 0.000 0.00500(11) 0.000
B3 0.0124(15) 0.0158(16) 0.0131(16) -0.0024(13) -0.0009(12) -0.0006(13)
I3 0.01645(10) 0.02612(11) 0.02012(11) -0.00302(9) -0.00171(8) -0.00698(8)
B4 0.0124(15) 0.0156(16) 0.0134(16) -0.0010(13) 0.0000(12) -0.0011(13)
I4 0.02026(10) 0.01671(10) 0.02800(12) -0.00780(9) 0.00267(9) 0.00025(8)
B5 0.0119(15) 0.0184(16) 0.0133(16) 0.0008(13) -0.0015(12) -0.0006(13)
I5 0.01713(10) 0.02504(11) 0.02505(11) 0.00741(9) -0.00360(8) 0.00449(8)
B6 0.013(2) 0.022(3) 0.013(2) 0.000 -0.0001(18) 0.000
I6 0.02505(16) 0.0440(2) 0.00983(14) 0.000 -0.00216(12) 0.000
B7 0.013(2) 0.016(2) 0.013(2) 0.000 0.0023(18) 0.000
I7 0.01852(14) 0.03561(18) 0.00959(13) 0.000 0.00010(11) 0.000
B8 0.010(2) 0.014(2) 0.011(2) 0.000 0.0006(17) 0.000
I8 0.01319(13) 0.01901(14) 0.01755(14) 0.000 0.00417(11) 0.000
O1 0.157(5) 0.051(2) 0.051(2) 0.001(2) -0.012(3) -0.009(3)
S1 0.0656(9) 0.0608(8) 0.0394(7) 0.0115(6) 0.0157(6) 0.0174(7)
O2 0.053(2) 0.060(2) 0.0342(17) 0.0022(16) 0.0061(15) -0.0013(17)
O3 0.056(2) 0.066(3) 0.091(3) -0.006(2) -0.001(2) -0.015(2)
S2 0.0628(8) 0.0373(6) 0.0484(7) -0.0078(5) 0.0138(6) -0.0193(6)
O4 0.055(2) 0.0367(18) 0.057(2) 0.0025(16) 0.0148(17) -0.0010(15)
O5 0.0473(18) 0.051(2) 0.0378(17) 0.0050(15) 0.0024(15) 0.0021(16)
S3 0.0258(4) 0.0209(4) 0.0350(5) -0.0010(4) -0.0026(4) 0.0025(4)
O6 0.0460(18) 0.0281(15) 0.065(2) 0.0132(15) 0.0084(16) 0.0093(14)
O7 0.0446(18) 0.053(2) 0.0440(19) 0.0182(16) 0.0024(15) -0.0067(16)
S4 0.0285(7) 0.0395(8) 0.0206(6) 0.000 0.0029(5) 0.000
O8 0.0480(18) 0.0308(16) 0.0411(17) 0.0052(13) 0.0031(14) 0.0070(13)
S5 0.0174(5) 0.0321(7) 0.0213(6) 0.000 0.0006(5) 0.000
Na1 0.0428(9) 0.0280(8) 0.0382(9) 0.0047(7) 0.0081(8) 0.0044(7)

loop_
_atom_type_symbol
_atom_type_description
_atom_type_scat_dispersion_real
_atom_type_scat_dispersion_imag
_atom_type_scat_source
B B 0.0013 0.0007 'International Tables Vol C Tables 4.2.6.8 and 6.1.1.4'
O O 0.0106 0.0060 'International Tables Vol C Tables 4.2.6.8 and 6.1.1.4'
Na Na 0.0362 0.0249 'International Tables Vol C Tables 4.2.6.8 and 6.1.1.4'
S S 0.1246 0.1234 'International Tables Vol C Tables 4.2.6.8 and 6.1.1.4'
I I -0.4742 1.8119 'International Tables Vol C Tables 4.2.6.8 and 6.1.1.4'

loop_
_geom_angle_atom_site_label_1
_geom_angle_atom_site_label_2
_geom_angle_atom_site_label_3
_geom_angle
_geom_angle_site_symmetry_1
_geom_angle_site_symmetry_3
B4 B1 B5 60.26(19) . .
B4 B1 B2 107.6(3) . .
B5 B1 B2 107.1(3) . .
B4 B1 B3 59.79(19) . .
B5 B1 B3 107.8(2) . .
B2 B1 B3 60.0(2) . .
B4 B1 B6 107.9(3) . .
B5 B1 B6 59.9(2) . .
B2 B1 B6 59.2(2) . .
B3 B1 B6 107.5(3) . .
B4 B1 I1 121.5(2) . .
B5 B1 I1 122.4(2) . .
B2 B1 I1 122.1(2) . .
B3 B1 I1 121.2(2) . .
B6 B1 I1 122.5(2) . .
B6 B2 B1 60.56(19) . 7_565
B6 B2 B1 60.56(19) . .
B1 B2 B1 108.8(3) 7_565 .
B6 B2 B3 108.7(3) . 7_565
B1 B2 B3 60.13(19) 7_565 7_565
B1 B2 B3 108.0(3) . 7_565
B6 B2 B3 108.7(3) . .
B1 B2 B3 108.0(3) 7_565 .
B1 B2 B3 60.13(19) . .
B3 B2 B3 59.5(3) 7_565 .
B6 B2 I2 120.7(3) . .
B1 B2 I2 121.28(19) 7_565 .
B1 B2 I2 121.28(19) . .
B3 B2 I2 122.0(2) 7_565 .
B3 B2 I2 122.0(2) . .
B2 I2 Na1 122.04(6) . 4_456
B2 I2 Na1 122.04(6) . 6_557
Na1 I2 Na1 103.01(6) 4_456 6_557
B3 B3 B4 108.01(16) 7_565 .
B3 B3 B7 60.06(14) 7_565 .
B4 B3 B7 59.9(2) . .
B3 B3 B2 60.24(14) 7_565 .
B4 B3 B2 107.4(3) . .
B7 B3 B2 107.8(2) . .
B3 B3 B1 108.36(16) 7_565 .
B4 B3 B1 59.71(19) . .
B7 B3 B1 107.9(3) . .
B2 B3 B1 59.8(2) . .
B3 B3 I3 121.67(9) 7_565 .
B4 B3 I3 121.4(2) . .
B7 B3 I3 121.2(2) . .
B2 B3 I3 122.7(2) . .
B1 B3 I3 121.9(2) . .
B1 B4 B7 108.6(3) . .
B1 B4 B3 60.49(19) . .
B7 B4 B3 60.1(2) . .
B1 B4 B8 108.5(3) . .
B7 B4 B8 59.9(2) . .
B3 B4 B8 108.1(2) . .
B1 B4 B5 60.1(2) . .
B7 B4 B5 108.0(3) . .
B3 B4 B5 108.3(2) . .
B8 B4 B5 60.1(2) . .
B1 B4 I4 121.9(2) . .
B7 B4 I4 121.0(2) . .
B3 B4 I4 121.7(2) . .
B8 B4 I4 121.1(2) . .
B5 B4 I4 121.9(2) . .
B5 B5 B6 60.20(14) 7_565 .
B5 B5 B1 108.46(16) 7_565 .
B6 B5 B1 60.3(2) . .
B5 B5 B8 60.25(14) 7_565 .
B6 B5 B8 108.2(2) . .
B1 B5 B8 107.8(3) . .
B5 B5 B4 107.95(16) 7_565 .
B6 B5 B4 107.7(3) . .
B1 B5 B4 59.64(19) . .
B8 B5 B4 59.7(2) . .
B5 B5 I5 121.72(9) 7_565 .
B6 B5 I5 122.2(2) . .
B1 B5 I5 121.7(2) . .
B8 B5 I5 121.4(2) . .
B4 B5 I5 121.5(2) . .
B2 B6 B5 108.0(3) . 7_565
B2 B6 B5 108.0(3) . .
B5 B6 B5 59.6(3) 7_565 .
B2 B6 B1 60.22(19) . 7_565
B5 B6 B1 59.89(19) 7_565 7_565
B5 B6 B1 107.7(3) . 7_565
B2 B6 B1 60.22(19) . .
B5 B6 B1 107.7(3) 7_565 .
B5 B6 B1 59.89(19) . .
B1 B6 B1 108.3(3) 7_565 .
B2 B6 I6 121.0(3) . .
B5 B6 I6 122.4(2) 7_565 .
B5 B6 I6 122.4(2) . .
B1 B6 I6 121.48(19) 7_565 .
B1 B6 I6 121.48(19) . .
B8 B7 B4 60.14(19) . 7_565
B8 B7 B4 60.14(19) . .
B4 B7 B4 108.0(3) 7_565 .
B8 B7 B3 108.3(3) . .
B4 B7 B3 107.9(3) 7_565 .
B4 B7 B3 60.01(19) . .
B8 B7 B3 108.3(3) . 7_565
B4 B7 B3 60.01(19) 7_565 7_565
B4 B7 B3 107.9(3) . 7_565
B3 B7 B3 59.9(3) . 7_565
B8 B7 I7 121.7(3) . .
B4 B7 I7 121.81(19) 7_565 .
B4 B7 I7 121.81(19) . .
B3 B7 I7 121.5(2) . .
B3 B7 I7 121.5(2) 7_565 .
B7 B8 B4 60.01(18) . .
B7 B8 B4 60.01(18) . 7_565
B4 B8 B4 107.8(3) . 7_565
B7 B8 B5 108.2(3) . 7_565
B4 B8 B5 107.7(3) . 7_565
B4 B8 B5 60.18(19) 7_565 7_565
B7 B8 B5 108.2(3) . .
B4 B8 B5 60.18(19) . .
B4 B8 B5 107.7(3) 7_565 .
B5 B8 B5 59.5(3) 7_565 .
B7 B8 I8 124.4(3) . .
B4 B8 I8 122.66(18) . .
B4 B8 I8 122.66(18) 7_565 .
B5 B8 I8 119.4(2) 7_565 .
B5 B8 I8 119.4(2) . .
O1 S1 O2 116.7(3) . .
S1 O2 Na1 137.8(2) . .
O3 S2 O4 119.4(2) . .
S2 O4 Na1 147.5(2) . 6_657
S3 O5 Na1 170.7(2) . 1_554
O5 S3 O6 117.2(2) . .
S3 O6 Na1 161.4(2) . 5_656
S4 O7 Na1 160.8(2) . .
O7 S4 O7 117.5(3) 7_565 .
S5 O8 Na1 161.8(2) . 6_657
O8 S5 O8 115.9(3) 7_565 .
O4 Na1 O6 76.00(13) 6_557 5_656
O4 Na1 O2 116.23(14) 6_557 .
O6 Na1 O2 74.99(12) 5_656 .
O4 Na1 O5 89.27(13) 6_557 1_556
O6 Na1 O5 77.44(12) 5_656 1_556
O2 Na1 O5 135.72(13) . 1_556
O4 Na1 O8 76.10(12) 6_557 6_557
O6 Na1 O8 140.60(13) 5_656 6_557
O2 Na1 O8 143.25(13) . 6_557
O5 Na1 O8 74.95(12) 1_556 6_557
O4 Na1 O7 91.89(13) 6_557 .
O6 Na1 O7 134.64(14) 5_656 .
O2 Na1 O7 71.81(12) . .
O5 Na1 O7 147.01(14) 1_556 .
O8 Na1 O7 73.37(12) 6_557 .
O4 Na1 I2 144.04(10) 6_557 6_657
O6 Na1 I2 129.41(11) 5_656 6_657
O2 Na1 I2 96.75(10) . 6_657
O5 Na1 I2 75.24(9) 1_556 6_657
O8 Na1 I2 68.64(8) 6_557 6_657
O7 Na1 I2 84.86(10) . 6_657

loop_
_geom_bond_atom_site_label_1
_geom_bond_atom_site_label_2
_geom_bond_distance
_geom_bond_site_symmetry_2
B1 B4 1.784(5) .
B1 B5 1.792(5) .
B1 B2 1.793(5) .
B1 B3 1.798(5) .
B1 B6 1.799(5) .
B1 I1 2.164(4) .
B2 B6 1.774(7) .
B2 B1 1.793(5) 7_565
B2 B3 1.796(6) 7_565
B2 B3 1.796(6) .
B2 I2 2.168(5) .
I2 Na1 3.6089(18) 4_456
I2 Na1 3.6089(18) 6_557
B3 B3 1.783(7) 7_565
B3 B4 1.785(5) .
B3 B7 1.786(5) .
B3 I3 2.166(3) .
B4 B7 1.784(5) .
B4 B8 1.786(4) .
B4 B5 1.795(5) .
B4 I4 2.174(4) .
B5 B5 1.780(7) 7_565
B5 B6 1.791(6) .
B5 B8 1.794(6) .
B5 I5 2.162(3) .
B6 B5 1.791(6) 7_565
B6 B1 1.799(5) 7_565
B6 I6 2.154(5) .
B7 B8 1.781(7) .
B7 B4 1.784(5) 7_565
B7 B3 1.786(5) 7_565
B7 I7 2.170(5) .
B8 B4 1.786(4) 7_565
B8 B5 1.794(6) 7_565
B8 I8 2.158(5) .
O1 S1 1.396(5) .
S1 O2 1.415(4) .
O2 Na1 2.459(4) .
O3 S2 1.388(5) .
S2 O4 1.422(4) .
O4 Na1 2.401(4) 6_657
O5 S3 1.412(3) .
O5 Na1 2.461(4) 1_554
S3 O6 1.420(3) .
O6 Na1 2.437(3) 5_656
O7 S4 1.417(3) .
O7 Na1 2.513(3) .
S4 O7 1.417(3) 7_565
O8 S5 1.422(3) .
O8 Na1 2.504(3) 6_657
S5 O8 1.422(3) 7_565
Na1 O4 2.401(4) 6_557
Na1 O6 2.437(3) 5_656
Na1 O5 2.461(4) 1_556
Na1 O8 2.504(3) 6_557
Na1 I2 3.6089(18) 6_657

loop_
_geom_torsion_atom_site_label_1
_geom_torsion_atom_site_label_2
_geom_torsion_atom_site_label_3
_geom_torsion_atom_site_label_4
_geom_torsion
_geom_torsion_site_symmetry_1
_geom_torsion_site_symmetry_4
B4 B1 B2 B6 -100.8(3) . .
B5 B1 B2 B6 -37.3(3) . .
B3 B1 B2 B6 -138.4(3) . .
I1 B1 B2 B6 111.4(3) . .
B4 B1 B2 B1 -62.8(4) . 7_565
B5 B1 B2 B1 0.6(4) . 7_565
B3 B1 B2 B1 -100.4(3) . 7_565
B6 B1 B2 B1 38.0(3) . 7_565
I1 B1 B2 B1 149.37(17) . 7_565
B4 B1 B2 B3 0.9(3) . 7_565
B5 B1 B2 B3 64.4(3) . 7_565
B3 B1 B2 B3 -36.7(2) . 7_565
B6 B1 B2 B3 101.7(3) . 7_565
I1 B1 B2 B3 -146.9(2) . 7_565
B4 B1 B2 B3 37.6(2) . .
B5 B1 B2 B3 101.1(3) . .
B6 B1 B2 B3 138.4(3) . .
I1 B1 B2 B3 -110.2(3) . .
B4 B1 B2 I2 149.1(3) . .
B5 B1 B2 I2 -147.4(3) . .
B3 B1 B2 I2 111.5(3) . .
B6 B1 B2 I2 -110.1(4) . .
I1 B1 B2 I2 1.3(4) . .
B6 B2 I2 Na1 67.41(8) . 4_456
B1 B2 I2 Na1 -4.7(4) 7_565 4_456
B1 B2 I2 Na1 139.5(2) . 4_456
B3 B2 I2 Na1 -76.8(3) 7_565 4_456
B3 B2 I2 Na1 -148.42(16) . 4_456
B6 B2 I2 Na1 -67.41(8) . 6_557
B1 B2 I2 Na1 -139.5(2) 7_565 6_557
B1 B2 I2 Na1 4.7(4) . 6_557
B3 B2 I2 Na1 148.42(16) 7_565 6_557
B3 B2 I2 Na1 76.8(3) . 6_557
B6 B2 B3 B3 -101.1(2) . 7_565
B1 B2 B3 B3 -36.96(16) 7_565 7_565
B1 B2 B3 B3 -138.8(2) . 7_565
I2 B2 B3 B3 110.9(2) . 7_565
B6 B2 B3 B4 0.1(3) . .
B1 B2 B3 B4 64.2(3) 7_565 .
B1 B2 B3 B4 -37.5(2) . .
B3 B2 B3 B4 101.2(2) 7_565 .
I2 B2 B3 B4 -147.9(2) . .
B6 B2 B3 B7 -63.1(3) . .
B1 B2 B3 B7 1.0(3) 7_565 .
B1 B2 B3 B7 -100.8(3) . .
B3 B2 B3 B7 38.0(3) 7_565 .
I2 B2 B3 B7 148.9(2) . .
B6 B2 B3 B1 37.6(2) . .
B1 B2 B3 B1 101.8(3) 7_565 .
B3 B2 B3 B1 138.8(2) 7_565 .
I2 B2 B3 B1 -110.3(2) . .
B6 B2 B3 I3 148.3(2) . .
B1 B2 B3 I3 -147.5(2) 7_565 .
B1 B2 B3 I3 110.7(3) . .
B3 B2 B3 I3 -110.59(19) 7_565 .
I2 B2 B3 I3 0.4(3) . .
B4 B1 B3 B3 -100.57(17) . 7_565
B5 B1 B3 B3 -62.8(2) . 7_565
B2 B1 B3 B3 37.09(18) . 7_565
B6 B1 B3 B3 0.4(3) . 7_565
I1 B1 B3 B3 148.64(15) . 7_565
B5 B1 B3 B4 37.8(2) . .
B2 B1 B3 B4 137.7(3) . .
B6 B1 B3 B4 100.9(3) . .
I1 B1 B3 B4 -110.8(3) . .
B4 B1 B3 B7 -37.0(2) . .
B5 B1 B3 B7 0.8(3) . .
B2 B1 B3 B7 100.6(3) . .
B6 B1 B3 B7 63.9(3) . .
I1 B1 B3 B7 -147.8(2) . .
B4 B1 B3 B2 -137.7(3) . .
B5 B1 B3 B2 -99.9(3) . .
B6 B1 B3 B2 -36.7(3) . .
I1 B1 B3 B2 111.6(3) . .
B4 B1 B3 I3 110.4(3) . .
B5 B1 B3 I3 148.2(2) . .
B2 B1 B3 I3 -112.0(3) . .
B6 B1 B3 I3 -148.7(2) . .
I1 B1 B3 I3 -0.4(3) . .
B5 B1 B4 B7 -100.5(3) . .
B2 B1 B4 B7 -0.5(3) . .
B3 B1 B4 B7 37.3(2) . .
B6 B1 B4 B7 -63.0(3) . .
I1 B1 B4 B7 147.6(2) . .
B5 B1 B4 B3 -137.8(3) . .
B2 B1 B4 B3 -37.7(2) . .
B6 B1 B4 B3 -100.2(3) . .
I1 B1 B4 B3 110.3(3) . .
B5 B1 B4 B8 -37.0(2) . .
B2 B1 B4 B8 63.0(3) . .
B3 B1 B4 B8 100.8(3) . .
B6 B1 B4 B8 0.5(3) . .
I1 B1 B4 B8 -148.9(2) . .
B2 B1 B4 B5 100.1(3) . .
B3 B1 B4 B5 137.8(3) . .
B6 B1 B4 B5 37.6(2) . .
I1 B1 B4 B5 -111.9(3) . .
B5 B1 B4 I4 111.1(3) . .
B2 B1 B4 I4 -148.8(2) . .
B3 B1 B4 I4 -111.1(3) . .
B6 B1 B4 I4 148.7(2) . .
I1 B1 B4 I4 -0.8(3) . .
B3 B3 B4 B1 101.17(17) 7_565 .
B7 B3 B4 B1 138.5(3) . .
B2 B3 B4 B1 37.6(2) . .
I3 B3 B4 B1 -111.1(3) . .
B3 B3 B4 B7 -37.37(18) 7_565 .
B2 B3 B4 B7 -100.9(3) . .
B1 B3 B4 B7 -138.5(3) . .
I3 B3 B4 B7 110.4(3) . .
B3 B3 B4 B8 -0.3(3) 7_565 .
B7 B3 B4 B8 37.1(3) . .
B2 B3 B4 B8 -63.9(3) . .
B1 B3 B4 B8 -101.5(3) . .
I3 B3 B4 B8 147.5(2) . .
B3 B3 B4 B5 63.4(2) 7_565 .
B7 B3 B4 B5 100.7(3) . .
B2 B3 B4 B5 -0.2(3) . .
B1 B3 B4 B5 -37.8(2) . .
I3 B3 B4 B5 -148.9(2) . .
B3 B3 B4 I4 -147.47(16) 7_565 .
B7 B3 B4 I4 -110.1(3) . .
B2 B3 B4 I4 149.0(2) . .
B1 B3 B4 I4 111.4(3) . .
I3 B3 B4 I4 0.3(4) . .
B4 B1 B5 B5 100.42(17) . 7_565
B2 B1 B5 B5 -0.4(3) . 7_565
B3 B1 B5 B5 62.8(2) . 7_565
B6 B1 B5 B5 -37.42(19) . 7_565
I1 B1 B5 B5 -149.01(16) . 7_565
B4 B1 B5 B6 137.8(3) . .
B2 B1 B5 B6 37.0(3) . .
B3 B1 B5 B6 100.3(3) . .
I1 B1 B5 B6 -111.6(3) . .
B4 B1 B5 B8 36.7(2) . .
B2 B1 B5 B8 -64.1(3) . .
B3 B1 B5 B8 -0.9(3) . .
B6 B1 B5 B8 -101.2(3) . .
I1 B1 B5 B8 147.2(2) . .
B2 B1 B5 B4 -100.8(3) . .
B3 B1 B5 B4 -37.6(2) . .
B6 B1 B5 B4 -137.8(3) . .
I1 B1 B5 B4 110.6(3) . .
B4 B1 B5 I5 -110.5(3) . .
B2 B1 B5 I5 148.7(2) . .
B3 B1 B5 I5 -148.1(2) . .
B6 B1 B5 I5 111.6(3) . .
I1 B1 B5 I5 0.1(4) . .
B1 B4 B5 B5 -101.30(17) . 7_565
B7 B4 B5 B5 0.2(3) . 7_565
B3 B4 B5 B5 -63.3(2) . 7_565
B8 B4 B5 B5 37.49(17) . 7_565
I4 B4 B5 B5 147.58(16) . 7_565
B1 B4 B5 B6 -37.7(2) . .
B7 B4 B5 B6 63.8(3) . .
B3 B4 B5 B6 0.3(3) . .
B8 B4 B5 B6 101.1(3) . .
I4 B4 B5 B6 -148.8(2) . .
B7 B4 B5 B1 101.5(3) . .
B3 B4 B5 B1 38.0(2) . .
B8 B4 B5 B1 138.8(3) . .
I4 B4 B5 B1 -111.1(3) . .
B1 B4 B5 B8 -138.8(3) . .
B7 B4 B5 B8 -37.2(3) . .
B3 B4 B5 B8 -100.8(3) . .
I4 B4 B5 B8 110.1(3) . .
B1 B4 B5 I5 110.8(3) . .
B7 B4 B5 I5 -147.7(2) . .
B3 B4 B5 I5 148.8(2) . .
B8 B4 B5 I5 -110.4(3) . .
I4 B4 B5 I5 -0.3(4) . .
B1 B2 B6 B5 -37.5(2) 7_565 7_565
B1 B2 B6 B5 100.5(3) . 7_565
B3 B2 B6 B5 -0.1(3) 7_565 7_565
B3 B2 B6 B5 63.1(2) . 7_565
I2 B2 B6 B5 -148.51(17) . 7_565
B1 B2 B6 B5 -100.5(3) 7_565 .
B1 B2 B6 B5 37.5(2) . .
B3 B2 B6 B5 -63.1(2) 7_565 .
B3 B2 B6 B5 0.1(3) . .
I2 B2 B6 B5 148.51(17) . .
B1 B2 B6 B1 138.0(4) . 7_565
B3 B2 B6 B1 37.4(2) 7_565 7_565
B3 B2 B6 B1 100.6(3) . 7_565
I2 B2 B6 B1 -110.98(18) . 7_565
B1 B2 B6 B1 -138.0(4) 7_565 .
B3 B2 B6 B1 -100.6(3) 7_565 .
B3 B2 B6 B1 -37.4(2) . .
I2 B2 B6 B1 110.98(18) . .
B1 B2 B6 I6 110.98(18) 7_565 .
B1 B2 B6 I6 -110.98(18) . .
B3 B2 B6 I6 148.40(17) 7_565 .
B3 B2 B6 I6 -148.40(17) . .
I2 B2 B6 I6 0.0 . .
B5 B5 B6 B2 100.7(2) 7_565 .
B1 B5 B6 B2 -37.7(2) . .
B8 B5 B6 B2 62.8(3) . .
B4 B5 B6 B2 -0.2(3) . .
I5 B5 B6 B2 -148.5(2) . .
B1 B5 B6 B5 -138.4(2) . 7_565
B8 B5 B6 B5 -37.9(3) . 7_565
B4 B5 B6 B5 -100.9(2) . 7_565
I5 B5 B6 B5 110.81(19) . 7_565
B5 B5 B6 B1 37.10(16) 7_565 7_565
B1 B5 B6 B1 -101.3(3) . 7_565
B8 B5 B6 B1 -0.8(3) . 7_565
B4 B5 B6 B1 -63.8(3) . 7_565
I5 B5 B6 B1 147.9(2) . 7_565
B5 B5 B6 B1 138.4(2) 7_565 .
B8 B5 B6 B1 100.5(3) . .
B4 B5 B6 B1 37.4(2) . .
I5 B5 B6 B1 -110.8(3) . .
B5 B5 B6 I6 -111.4(2) 7_565 .
B1 B5 B6 I6 110.3(2) . .
B8 B5 B6 I6 -149.2(2) . .
B4 B5 B6 I6 147.7(2) . .
I5 B5 B6 I6 -0.5(3) . .
B4 B1 B6 B2 100.2(3) . .
B5 B1 B6 B2 137.9(3) . .
B3 B1 B6 B2 37.1(3) . .
I1 B1 B6 B2 -110.7(3) . .
B4 B1 B6 B5 -0.8(3) . 7_565
B5 B1 B6 B5 37.0(2) . 7_565
B2 B1 B6 B5 -101.0(3) . 7_565
B3 B1 B6 B5 -63.9(3) . 7_565
I1 B1 B6 B5 148.3(2) . 7_565
B4 B1 B6 B5 -37.8(2) . .
B2 B1 B6 B5 -137.9(3) . .
B3 B1 B6 B5 -100.9(3) . .
I1 B1 B6 B5 111.4(3) . .
B4 B1 B6 B1 62.5(4) . 7_565
B5 B1 B6 B1 100.3(3) . 7_565
B2 B1 B6 B1 -37.7(3) . 7_565
B3 B1 B6 B1 -0.6(4) . 7_565
I1 B1 B6 B1 -148.37(17) . 7_565
B4 B1 B6 I6 -149.6(3) . .
B5 B1 B6 I6 -111.8(3) . .
B2 B1 B6 I6 110.2(4) . .
B3 B1 B6 I6 147.3(2) . .
I1 B1 B6 I6 -0.5(4) . .
B1 B4 B7 B8 101.0(3) . .
B3 B4 B7 B8 138.5(3) . .
B5 B4 B7 B8 37.4(3) . .
I4 B4 B7 B8 -110.3(3) . .
B1 B4 B7 B4 63.3(4) . 7_565
B3 B4 B7 B4 100.7(3) . 7_565
B8 B4 B7 B4 -37.8(3) . 7_565
B5 B4 B7 B4 -0.4(4) . 7_565
I4 B4 B7 B4 -148.08(17) . 7_565
B1 B4 B7 B3 -37.4(2) . .
B8 B4 B7 B3 -138.5(3) . .
B5 B4 B7 B3 -101.1(3) . .
I4 B4 B7 B3 111.2(3) . .
B1 B4 B7 B3 -0.2(3) . 7_565
B3 B4 B7 B3 37.3(2) . 7_565
B8 B4 B7 B3 -101.2(3) . 7_565
B5 B4 B7 B3 -63.8(3) . 7_565
I4 B4 B7 B3 148.5(2) . 7_565
B1 B4 B7 I7 -148.0(3) . .
B3 B4 B7 I7 -110.6(3) . .
B8 B4 B7 I7 110.9(3) . .
B5 B4 B7 I7 148.3(2) . .
I4 B4 B7 I7 0.6(4) . .
B3 B3 B7 B8 101.0(2) 7_565 .
B4 B3 B7 B8 -37.3(2) . .
B2 B3 B7 B8 62.9(3) . .
B1 B3 B7 B8 -0.3(3) . .
I3 B3 B7 B8 -148.0(2) . .
B3 B3 B7 B4 37.34(16) 7_565 7_565
B4 B3 B7 B4 -100.9(3) . 7_565
B2 B3 B7 B4 -0.7(3) . 7_565
B1 B3 B7 B4 -64.0(3) . 7_565
I3 B3 B7 B4 148.4(2) . 7_565
B3 B3 B7 B4 138.2(2) 7_565 .
B2 B3 B7 B4 100.1(3) . .
B1 B3 B7 B4 36.9(2) . .
I3 B3 B7 B4 -110.7(3) . .
B4 B3 B7 B3 -138.2(2) . 7_565
B2 B3 B7 B3 -38.1(3) . 7_565
B1 B3 B7 B3 -101.3(2) . 7_565
I3 B3 B7 B3 111.06(18) . 7_565
B3 B3 B7 I7 -110.7(2) 7_565 .
B4 B3 B7 I7 111.1(2) . .
B2 B3 B7 I7 -148.7(2) . .
B1 B3 B7 I7 148.0(2) . .
I3 B3 B7 I7 0.4(3) . .
B4 B7 B8 B4 137.8(3) 7_565 .
B3 B7 B8 B4 37.2(2) . .
B3 B7 B8 B4 100.6(3) 7_565 .
I7 B7 B8 B4 -111.09(17) . .
B4 B7 B8 B4 -137.8(3) . 7_565
B3 B7 B8 B4 -100.6(3) . 7_565
B3 B7 B8 B4 -37.2(2) 7_565 7_565
I7 B7 B8 B4 111.09(17) . 7_565
B4 B7 B8 B5 37.4(2) 7_565 7_565
B4 B7 B8 B5 -100.4(3) . 7_565
B3 B7 B8 B5 -63.2(2) . 7_565
B3 B7 B8 B5 0.2(3) 7_565 7_565
I7 B7 B8 B5 148.52(17) . 7_565
B4 B7 B8 B5 100.4(3) 7_565 .
B4 B7 B8 B5 -37.4(2) . .
B3 B7 B8 B5 -0.2(3) . .
B3 B7 B8 B5 63.2(2) 7_565 .
I7 B7 B8 B5 -148.52(17) . .
B4 B7 B8 I8 -111.09(17) 7_565 .
B4 B7 B8 I8 111.09(17) . .
B3 B7 B8 I8 148.29(16) . .
B3 B7 B8 I8 -148.29(16) 7_565 .
I7 B7 B8 I8 0.0 . .
B1 B4 B8 B7 -101.2(3) . .
B3 B4 B8 B7 -37.2(3) . .
B5 B4 B8 B7 -138.3(3) . .
I4 B4 B8 B7 110.3(3) . .
B1 B4 B8 B4 -63.6(4) . 7_565
B7 B4 B8 B4 37.6(3) . 7_565
B3 B4 B8 B4 0.5(4) . 7_565
B5 B4 B8 B4 -100.6(3) . 7_565
I4 B4 B8 B4 147.90(17) . 7_565
B1 B4 B8 B5 -0.1(3) . 7_565
B7 B4 B8 B5 101.2(3) . 7_565
B3 B4 B8 B5 64.0(3) . 7_565
B5 B4 B8 B5 -37.1(2) . 7_565
I4 B4 B8 B5 -148.6(2) . 7_565
B1 B4 B8 B5 37.0(2) . .
B7 B4 B8 B5 138.3(3) . .
B3 B4 B8 B5 101.1(3) . .
I4 B4 B8 B5 -111.5(3) . .
B1 B4 B8 I8 144.8(3) . .
B7 B4 B8 I8 -113.9(3) . .
B3 B4 B8 I8 -151.1(2) . .
B5 B4 B8 I8 107.8(3) . .
I4 B4 B8 I8 -3.7(4) . .
B5 B5 B8 B7 -100.8(2) 7_565 .
B6 B5 B8 B7 -63.0(3) . .
B1 B5 B8 B7 0.7(3) . .
B4 B5 B8 B7 37.4(2) . .
I5 B5 B8 B7 148.02(19) . .
B5 B5 B8 B4 -138.2(2) 7_565 .
B6 B5 B8 B4 -100.3(3) . .
B1 B5 B8 B4 -36.7(2) . .
I5 B5 B8 B4 110.7(3) . .
B5 B5 B8 B4 -37.40(16) 7_565 7_565
B6 B5 B8 B4 0.4(3) . 7_565
B1 B5 B8 B4 64.1(3) . 7_565
B4 B5 B8 B4 100.8(3) . 7_565
I5 B5 B8 B4 -148.6(2) . 7_565
B6 B5 B8 B5 37.8(3) . 7_565
B1 B5 B8 B5 101.5(2) . 7_565
B4 B5 B8 B5 138.2(2) . 7_565
I5 B5 B8 B5 -111.15(18) . 7_565
B5 B5 B8 I8 108.8(2) 7_565 .
B6 B5 B8 I8 146.7(2) . .
B1 B5 B8 I8 -149.7(2) . .
B4 B5 B8 I8 -113.0(2) . .
I5 B5 B8 I8 -2.3(3) . .
O1 S1 O2 Na1 4.8(4) . .
O3 S2 O4 Na1 15.7(5) . 6_657
O5 S3 O6 Na1 38.1(8) . 5_656
Na1 O7 S4 O7 15.1(9) . 7_565
Na1 O8 S5 O8 -16.2(9) 6_657 7_565
S1 O2 Na1 O4 2.8(4) . 6_557
S1 O2 Na1 O6 68.5(3) . 5_656
S1 O2 Na1 O5 121.8(3) . 1_556
S1 O2 Na1 O8 -99.5(4) . 6_557
S1 O2 Na1 O7 -80.1(3) . .
S1 O2 Na1 I2 -162.4(3) . 6_657
S4 O7 Na1 O4 115.7(7) . 6_557
S4 O7 Na1 O6 -172.2(6) . 5_656
S4 O7 Na1 O2 -127.3(7) . .
S4 O7 Na1 O5 24.1(8) . 1_556
S4 O7 Na1 O8 40.8(7) . 6_557
S4 O7 Na1 I2 -28.4(7) . 6_657
